data_4062912
_journal_name_full Organometallics
_journal_paper_doi 10.1021/om0497588
_journal_year 2004
_chemical_formula_sum 'C38 H65 Cl O4 P2 Pd2'
_chemical_formula_weight 896.09
_space_group_IT_number 14
_symmetry_cell_setting monoclinic
_symmetry_space_group_name_Hall '-P 2ybc'
_symmetry_space_group_name_H-M 'P 1 21/c 1'
_cell_angle_alpha 90.00
_cell_angle_beta 107.6301(14)
_cell_angle_gamma 90.00
_cell_formula_units_Z 4
_cell_length_a 12.9240(3)
_cell_length_b 16.4440(5)
_cell_length_c 20.1180(6)
_cell_measurement_temperature 120(2)
_cell_volume 4074.7(2)
_diffrn_ambient_temperature 120(2)
_exptl_crystal_density_diffrn 1.461
_cod_depositor_comments
;
The following automatic conversions were performed:
'_symmetry_cell_setting' value 'Monoclinic' changed to 'monoclinic'
according to '/home/saulius/struct/CIF-dictionaries/cif_core.dic'
dictionary named 'cif_core.dic' version 2.4.1 from 2010-06-29.

Automatic conversion script
Id: cif_fix_enum 1527 2010-12-29 10:47:43Z saulius 
;
_cod_original_sg_symbol_H-M 'P 21/c'
_cod_database_code 4062912

loop_
_symmetry_equiv_pos_as_xyz
'x, y, z'
'-x, y+1/2, -z+1/2'
'-x, -y, -z'
'x, -y-1/2, z-1/2'

loop_
_atom_site_label
_atom_site_type_symbol
_atom_site_fract_x
_atom_site_fract_y
_atom_site_fract_z
_atom_site_U_iso_or_equiv
_atom_site_adp_type
_atom_site_occupancy
_atom_site_symmetry_multiplicity
_atom_site_calc_flag
_atom_site_refinement_flags
_atom_site_disorder_assembly
_atom_site_disorder_group
Pd1 Pd 0.31137(3) 0.25215(2) 0.270682(17) 0.01993(10) Uani 1 1 d . . .
Pd2 Pd 0.12667(3) 0.23980(2) 0.169545(17) 0.01878(10) Uani 1 1 d . . .
P1 P -0.03929(10) 0.20626(7) 0.09079(6) 0.0186(3) Uani 1 1 d . . .
P2 P 0.44470(10) 0.25084(7) 0.37752(6) 0.0214(3) Uani 1 1 d . . .
Cl1 Cl 0.20265(11) 0.12940(7) 0.24905(6) 0.0322(3) Uani 1 1 d . . .
C1 C 0.5897(4) 0.2724(3) 0.3822(2) 0.0213(10) Uani 1 1 d . . .
H1A H 0.6192 0.3104 0.4201 0.026 Uiso 1 1 calc R . .
H1B H 0.6304 0.2222 0.3943 0.026 Uiso 1 1 calc R . .
C2 C 0.6098(4) 0.3064(3) 0.3175(2) 0.0242(10) Uani 1 1 d . . .
C3 C 0.6418(4) 0.3873(3) 0.3132(2) 0.0256(11) Uani 1 1 d . . .
C4 C 0.6621(4) 0.4170(3) 0.2531(3) 0.0341(12) Uani 1 1 d . . .
H4 H 0.6814 0.4711 0.2504 0.041 Uiso 1 1 calc R . .
C5 C 0.6530(4) 0.3646(4) 0.1981(3) 0.0372(13) Uani 1 1 d . . .
H5 H 0.6669 0.3840 0.1582 0.045 Uiso 1 1 calc R . .
C6 C 0.6240(4) 0.2845(3) 0.2005(3) 0.0330(12) Uani 1 1 d . . .
H6 H 0.6174 0.2502 0.1627 0.040 Uiso 1 1 calc R . .
C7 C 0.6048(4) 0.2558(3) 0.2612(2) 0.0256(10) Uani 1 1 d . . .
O1 O 0.5797(3) 0.1763(2) 0.27008(17) 0.0314(8) Uani 1 1 d . . .
C8 C 0.5749(5) 0.1198(3) 0.2161(3) 0.0443(15) Uani 1 1 d . . .
H8A H 0.5204 0.1366 0.1742 0.067 Uiso 1 1 calc R . .
H8B H 0.5570 0.0670 0.2297 0.067 Uiso 1 1 calc R . .
H8C H 0.6442 0.1175 0.2077 0.067 Uiso 1 1 calc R . .
O2 O 0.6523(3) 0.43468(19) 0.37085(17) 0.0304(8) Uani 1 1 d . . .
C9 C 0.6947(5) 0.5144(3) 0.3713(3) 0.0412(14) Uani 1 1 d . . .
H9A H 0.7637 0.5117 0.3626 0.062 Uiso 1 1 calc R . .
H9B H 0.7038 0.5390 0.4160 0.062 Uiso 1 1 calc R . .
H9C H 0.6453 0.5464 0.3357 0.062 Uiso 1 1 calc R . .
C10 C 0.4104(4) 0.3310(3) 0.4356(2) 0.0301(12) Uani 1 1 d . . .
C11 C 0.2865(4) 0.3317(4) 0.4211(3) 0.0411(14) Uani 1 1 d . . .
H11A H 0.2635 0.2804 0.4346 0.062 Uiso 1 1 calc R . .
H11B H 0.2517 0.3405 0.3723 0.062 Uiso 1 1 calc R . .
H11C H 0.2669 0.3746 0.4475 0.062 Uiso 1 1 calc R . .
C12 C 0.4436(4) 0.4144(3) 0.4143(3) 0.0336(12) Uani 1 1 d . . .
H12A H 0.4141 0.4566 0.4361 0.050 Uiso 1 1 calc R . .
H12B H 0.4162 0.4201 0.3645 0.050 Uiso 1 1 calc R . .
H12C H 0.5214 0.4185 0.4289 0.050 Uiso 1 1 calc R . .
C13 C 0.4651(5) 0.3221(4) 0.5134(2) 0.0409(14) Uani 1 1 d . . .
H13A H 0.5420 0.3166 0.5222 0.061 Uiso 1 1 calc R . .
H13B H 0.4375 0.2746 0.5301 0.061 Uiso 1 1 calc R . .
H13C H 0.4504 0.3693 0.5371 0.061 Uiso 1 1 calc R . .
C14 C 0.4580(4) 0.1485(3) 0.4230(2) 0.0283(11) Uani 1 1 d . . .
C15 C 0.3521(4) 0.1267(3) 0.4376(3) 0.0369(13) Uani 1 1 d . . .
H15A H 0.2923 0.1346 0.3960 0.055 Uiso 1 1 calc R . .
H15B H 0.3430 0.1610 0.4740 0.055 Uiso 1 1 calc R . .
H15C H 0.3544 0.0709 0.4518 0.055 Uiso 1 1 calc R . .
C16 C 0.5530(4) 0.1398(3) 0.4913(3) 0.0382(13) Uani 1 1 d . . .
H16A H 0.5416 0.1759 0.5259 0.057 Uiso 1 1 calc R . .
H16B H 0.6200 0.1533 0.4826 0.057 Uiso 1 1 calc R . .
H16C H 0.5562 0.0848 0.5077 0.057 Uiso 1 1 calc R . .
C17 C 0.4773(4) 0.0853(3) 0.3720(3) 0.0335(12) Uani 1 1 d . . .
H17A H 0.4724 0.0317 0.3896 0.050 Uiso 1 1 calc R . .
H17B H 0.5482 0.0931 0.3670 0.050 Uiso 1 1 calc R . .
H17C H 0.4234 0.0916 0.3274 0.050 Uiso 1 1 calc R . .
C18 C -0.1571(4) 0.2779(3) 0.0646(2) 0.0212(10) Uani 1 1 d . . .
H18A H -0.1947 0.2691 0.0156 0.025 Uiso 1 1 calc R . .
H18B H -0.2069 0.2631 0.0903 0.025 Uiso 1 1 calc R . .
C19 C -0.1336(4) 0.3677(3) 0.0753(2) 0.0236(11) Uani 1 1 d . . .
C20 C -0.1018(4) 0.3982(3) 0.1434(3) 0.0263(11) Uani 1 1 d . . .
C21 C -0.0816(4) 0.4801(3) 0.1572(3) 0.0354(13) Uani 1 1 d . . .
H21 H -0.0598 0.4993 0.2029 0.043 Uiso 1 1 calc R . .
C22 C -0.0944(4) 0.5323(3) 0.1025(3) 0.0389(14) Uani 1 1 d . . .
H22 H -0.0802 0.5873 0.1115 0.047 Uiso 1 1 calc R . .
C23 C -0.1277(4) 0.5057(3) 0.0341(3) 0.0366(13) Uani 1 1 d . . .
H23 H -0.1354 0.5423 -0.0024 0.044 Uiso 1 1 calc R . .
C24 C -0.1499(4) 0.4227(3) 0.0204(3) 0.0274(11) Uani 1 1 d . . .
O3 O -0.1898(3) 0.3898(2) -0.04470(17) 0.0309(8) Uani 1 1 d . . .
C25 C -0.2021(5) 0.4429(4) -0.1029(3) 0.0448(15) Uani 1 1 d . . .
H25A H -0.2564 0.4831 -0.1037 0.067 Uiso 1 1 calc R . .
H25B H -0.2240 0.4119 -0.1453 0.067 Uiso 1 1 calc R . .
H25C H -0.1342 0.4694 -0.0987 0.067 Uiso 1 1 calc R . .
O4 O -0.0944(3) 0.3396(2) 0.19330(17) 0.0328(8) Uani 1 1 d . . .
C26 C -0.0500(5) 0.3615(4) 0.2651(3) 0.0504(16) Uani 1 1 d . . .
H26A H 0.0226 0.3814 0.2734 0.076 Uiso 1 1 calc R . .
H26B H -0.0488 0.3146 0.2937 0.076 Uiso 1 1 calc R . .
H26C H -0.0941 0.4031 0.2764 0.076 Uiso 1 1 calc R . .
C27 C -0.1068(4) 0.1175(3) 0.1222(2) 0.0252(11) Uani 1 1 d . . .
C28 C -0.1050(4) 0.1402(3) 0.1972(2) 0.0321(12) Uani 1 1 d . . .
H28A H -0.1364 0.0968 0.2165 0.048 Uiso 1 1 calc R . .
H28B H -0.1460 0.1891 0.1960 0.048 Uiso 1 1 calc R . .
H28C H -0.0313 0.1487 0.2255 0.048 Uiso 1 1 calc R . .
C29 C -0.2252(4) 0.1002(3) 0.0785(3) 0.0327(12) Uani 1 1 d . . .
H29A H -0.2273 0.0850 0.0320 0.049 Uiso 1 1 calc R . .
H29B H -0.2683 0.1482 0.0768 0.049 Uiso 1 1 calc R . .
H29C H -0.2537 0.0566 0.0995 0.049 Uiso 1 1 calc R . .
C30 C -0.0410(4) 0.0397(3) 0.1254(3) 0.0295(12) Uani 1 1 d . . .
H30A H -0.0684 -0.0019 0.1490 0.044 Uiso 1 1 calc R . .
H30B H 0.0338 0.0500 0.1503 0.044 Uiso 1 1 calc R . .
H30C H -0.0470 0.0220 0.0789 0.044 Uiso 1 1 calc R . .
C31 C -0.0144(4) 0.1794(3) 0.0053(2) 0.0231(10) Uani 1 1 d . . .
C32 C -0.1094(4) 0.1365(3) -0.0476(2) 0.0302(12) Uani 1 1 d . . .
H32A H -0.1741 0.1685 -0.0552 0.045 Uiso 1 1 calc R . .
H32B H -0.1203 0.0840 -0.0300 0.045 Uiso 1 1 calc R . .
H32C H -0.0934 0.1301 -0.0909 0.045 Uiso 1 1 calc R . .
C33 C 0.0867(4) 0.1264(3) 0.0203(3) 0.0283(11) Uani 1 1 d . . .
H33A H 0.0736 0.0754 0.0395 0.043 Uiso 1 1 calc R . .
H33B H 0.1465 0.1536 0.0530 0.043 Uiso 1 1 calc R . .
H33C H 0.1038 0.1168 -0.0223 0.043 Uiso 1 1 calc R . .
C34 C 0.0091(4) 0.2588(3) -0.0277(2) 0.0296(11) Uani 1 1 d . . .
H34A H 0.0273 0.2467 -0.0695 0.044 Uiso 1 1 calc R . .
H34B H 0.0687 0.2865 0.0047 0.044 Uiso 1 1 calc R . .
H34C H -0.0542 0.2930 -0.0389 0.044 Uiso 1 1 calc R . .
C101 C 0.1496(4) 0.3575(3) 0.1430(3) 0.0328(12) Uani 1 1 d . . .
H10A H 0.1250 0.3678 0.0932 0.039 Uiso 1 1 calc R . .
H10B H 0.1217 0.3980 0.1681 0.039 Uiso 1 1 calc R . .
C100 C 0.2623(4) 0.3443(3) 0.1702(3) 0.0289(11) Uani 1 1 d . . .
C102 C 0.3275(4) 0.3689(3) 0.2363(3) 0.0355(13) Uani 1 1 d . . .
H10C H 0.2950 0.4106 0.2576 0.043 Uiso 1 1 calc R . .
H10D H 0.4011 0.3831 0.2382 0.043 Uiso 1 1 calc R . .
C103 C 0.3219(5) 0.3171(4) 0.1188(3) 0.0401(14) Uani 1 1 d . . .
H10E H 0.2758 0.2819 0.0844 0.060 Uiso 1 1 calc R . .
H10F H 0.3870 0.2886 0.1435 0.060 Uiso 1 1 calc R . .
H10G H 0.3404 0.3640 0.0963 0.060 Uiso 1 1 calc R . .

loop_
_atom_site_aniso_label
_atom_site_aniso_U_11
_atom_site_aniso_U_22
_atom_site_aniso_U_33
_atom_site_aniso_U_23
_atom_site_aniso_U_13
_atom_site_aniso_U_12
Pd1 0.0233(2) 0.02294(19) 0.01481(18) -0.00051(14) 0.00760(14) -0.00145(15)
Pd2 0.02288(19) 0.01923(18) 0.01563(18) 0.00054(14) 0.00794(14) -0.00073(15)
P1 0.0231(6) 0.0174(6) 0.0177(6) 0.0001(5) 0.0096(5) -0.0004(5)
P2 0.0235(6) 0.0287(6) 0.0143(5) 0.0000(5) 0.0092(5) -0.0031(5)
Cl1 0.0389(7) 0.0237(6) 0.0287(7) 0.0063(5) 0.0023(6) -0.0048(5)
C1 0.020(2) 0.027(2) 0.019(2) -0.001(2) 0.0098(19) -0.0017(19)
C2 0.018(2) 0.033(3) 0.025(3) 0.005(2) 0.010(2) -0.001(2)
C3 0.020(3) 0.033(3) 0.025(3) 0.004(2) 0.009(2) 0.001(2)
C4 0.034(3) 0.032(3) 0.038(3) 0.014(2) 0.014(2) -0.003(2)
C5 0.036(3) 0.057(4) 0.023(3) 0.013(3) 0.014(2) -0.001(3)
C6 0.030(3) 0.047(3) 0.025(3) 0.001(2) 0.013(2) -0.005(2)
C7 0.027(3) 0.029(3) 0.024(2) 0.002(2) 0.013(2) -0.001(2)
O1 0.041(2) 0.0330(19) 0.0246(18) -0.0045(15) 0.0164(16) -0.0042(16)
C8 0.055(4) 0.044(3) 0.038(3) -0.015(3) 0.019(3) -0.008(3)
O2 0.035(2) 0.0269(18) 0.0321(19) -0.0012(15) 0.0142(16) -0.0064(15)
C9 0.043(3) 0.027(3) 0.053(4) -0.002(3) 0.014(3) -0.006(2)
C10 0.031(3) 0.046(3) 0.016(2) -0.009(2) 0.012(2) -0.003(2)
C11 0.032(3) 0.060(4) 0.038(3) -0.008(3) 0.021(3) 0.004(3)
C12 0.035(3) 0.040(3) 0.028(3) -0.006(2) 0.013(2) 0.006(2)
C13 0.046(4) 0.060(4) 0.020(3) -0.009(3) 0.015(2) -0.010(3)
C14 0.032(3) 0.035(3) 0.019(2) 0.007(2) 0.008(2) -0.007(2)
C15 0.037(3) 0.052(3) 0.024(3) 0.010(2) 0.013(2) -0.015(3)
C16 0.039(3) 0.049(3) 0.022(3) 0.013(2) 0.003(2) -0.006(3)
C17 0.037(3) 0.030(3) 0.031(3) 0.009(2) 0.007(2) -0.005(2)
C18 0.022(2) 0.023(2) 0.020(2) -0.0011(19) 0.0094(19) 0.0014(19)
C19 0.017(2) 0.022(2) 0.033(3) -0.002(2) 0.008(2) 0.0030(18)
C20 0.025(3) 0.026(3) 0.031(3) -0.003(2) 0.014(2) 0.003(2)
C21 0.030(3) 0.031(3) 0.044(3) -0.019(3) 0.010(3) -0.001(2)
C22 0.035(3) 0.021(3) 0.064(4) -0.011(3) 0.020(3) 0.001(2)
C23 0.037(3) 0.022(3) 0.058(4) 0.008(3) 0.026(3) 0.007(2)
C24 0.023(3) 0.025(3) 0.038(3) 0.000(2) 0.015(2) 0.004(2)
O3 0.040(2) 0.0285(18) 0.0245(18) 0.0085(15) 0.0095(16) 0.0036(16)
C25 0.046(4) 0.046(3) 0.039(3) 0.018(3) 0.009(3) 0.000(3)
O4 0.043(2) 0.038(2) 0.0213(18) -0.0071(16) 0.0144(16) 0.0006(17)
C26 0.068(5) 0.059(4) 0.025(3) -0.012(3) 0.015(3) 0.001(3)
C27 0.029(3) 0.024(2) 0.023(3) 0.002(2) 0.009(2) -0.006(2)
C28 0.042(3) 0.032(3) 0.027(3) 0.007(2) 0.017(2) -0.005(2)
C29 0.032(3) 0.028(3) 0.039(3) 0.005(2) 0.012(2) -0.010(2)
C30 0.035(3) 0.022(2) 0.032(3) 0.003(2) 0.011(2) -0.004(2)
C31 0.032(3) 0.022(2) 0.018(2) -0.0023(19) 0.011(2) -0.001(2)
C32 0.036(3) 0.034(3) 0.020(2) -0.010(2) 0.007(2) -0.001(2)
C33 0.031(3) 0.032(3) 0.027(3) -0.004(2) 0.016(2) 0.000(2)
C34 0.042(3) 0.030(3) 0.024(2) -0.001(2) 0.019(2) -0.001(2)
C101 0.041(3) 0.023(3) 0.034(3) 0.004(2) 0.010(2) -0.008(2)
C100 0.029(3) 0.027(3) 0.033(3) 0.010(2) 0.012(2) -0.006(2)
C102 0.036(3) 0.034(3) 0.034(3) 0.005(2) 0.007(2) -0.013(2)
C103 0.042(3) 0.049(3) 0.033(3) 0.002(3) 0.018(3) -0.002(3)

loop_
_geom_bond_atom_site_label_1
_geom_bond_atom_site_label_2
_geom_bond_distance
_geom_bond_site_symmetry_2
_geom_bond_publ_flag
Pd1 C102 2.072(5) . ?
Pd1 P2 2.3122(12) . ?
Pd1 Cl1 2.4223(12) . ?
Pd1 Pd2 2.6338(5) . ?
Pd2 C101 2.053(5) . ?
Pd2 P1 2.3145(12) . ?
Pd2 Cl1 2.4222(12) . ?
P1 C18 1.870(5) . ?
P1 C31 1.895(4) . ?
P1 C27 1.903(5) . ?
P2 C1 1.881(4) . ?
P2 C14 1.898(5) . ?
P2 C10 1.901(5) . ?
C1 C2 1.510(6) . ?
C1 H1A 0.9700 . ?
C1 H1B 0.9700 . ?
C2 C7 1.390(7) . ?
C2 C3 1.404(7) . ?
C3 O2 1.370(6) . ?
C3 C4 1.399(7) . ?
C4 C5 1.380(8) . ?
C4 H4 0.9300 . ?
C5 C6 1.374(7) . ?
C5 H5 0.9300 . ?
C6 C7 1.401(7) . ?
C6 H6 0.9300 . ?
C7 O1 1.371(6) . ?
O1 C8 1.417(6) . ?
C8 H8A 0.9600 . ?
C8 H8B 0.9600 . ?
C8 H8C 0.9600 . ?
O2 C9 1.420(6) . ?
C9 H9A 0.9600 . ?
C9 H9B 0.9600 . ?
C9 H9C 0.9600 . ?
C10 C13 1.516(7) . ?
C10 C12 1.537(7) . ?
C10 C11 1.538(7) . ?
C11 H11A 0.9600 . ?
C11 H11B 0.9600 . ?
C11 H11C 0.9600 . ?
C12 H12A 0.9600 . ?
C12 H12B 0.9600 . ?
C12 H12C 0.9600 . ?
C13 H13A 0.9600 . ?
C13 H13B 0.9600 . ?
C13 H13C 0.9600 . ?
C14 C15 1.528(7) . ?
C14 C17 1.533(7) . ?
C14 C16 1.547(7) . ?
C15 H15A 0.9600 . ?
C15 H15B 0.9600 . ?
C15 H15C 0.9600 . ?
C16 H16A 0.9600 . ?
C16 H16B 0.9600 . ?
C16 H16C 0.9600 . ?
C17 H17A 0.9600 . ?
C17 H17B 0.9600 . ?
C17 H17C 0.9600 . ?
C18 C19 1.511(6) . ?
C18 H18A 0.9700 . ?
C18 H18B 0.9700 . ?
C19 C24 1.393(7) . ?
C19 C20 1.398(7) . ?
C20 O4 1.373(6) . ?
C20 C21 1.385(7) . ?
C21 C22 1.366(8) . ?
C21 H21 0.9300 . ?
C22 C23 1.383(8) . ?
C22 H22 0.9300 . ?
C23 C24 1.405(7) . ?
C23 H23 0.9300 . ?
C24 O3 1.367(6) . ?
O3 C25 1.431(6) . ?
C25 H25A 0.9600 . ?
C25 H25B 0.9600 . ?
C25 H25C 0.9600 . ?
O4 C26 1.429(6) . ?
C26 H26A 0.9600 . ?
C26 H26B 0.9600 . ?
C26 H26C 0.9600 . ?
C27 C30 1.528(7) . ?
C27 C29 1.543(7) . ?
C27 C28 1.547(7) . ?
C28 H28A 0.9600 . ?
C28 H28B 0.9600 . ?
C28 H28C 0.9600 . ?
C29 H29A 0.9600 . ?
C29 H29B 0.9600 . ?
C29 H29C 0.9600 . ?
C30 H30A 0.9600 . ?
C30 H30B 0.9600 . ?
C30 H30C 0.9600 . ?
C31 C33 1.522(7) . ?
C31 C32 1.533(6) . ?
C31 C34 1.537(6) . ?
C32 H32A 0.9600 . ?
C32 H32B 0.9600 . ?
C32 H32C 0.9600 . ?
C33 H33A 0.9600 . ?
C33 H33B 0.9600 . ?
C33 H33C 0.9600 . ?
C34 H34A 0.9600 . ?
C34 H34B 0.9600 . ?
C34 H34C 0.9600 . ?
C101 C100 1.409(7) . ?
C101 H10A 0.9700 . ?
C101 H10B 0.9700 . ?
C100 C102 1.401(7) . ?
C100 C103 1.532(7) . ?
C102 H10C 0.9700 . ?
C102 H10D 0.9700 . ?
C103 H10E 0.9600 . ?
C103 H10F 0.9600 . ?
C103 H10G 0.9600 . ?
